data_2015236
loop_
_publ_author_name
'Cowan, John A.'
'Howard, Judith A. K.'
'Mason, Sax A.'
'McIntyre, Garry J.'
'Lo, Samuel M.-F.'
'Mak, Toby'
'Chui, Stephen S.-Y.'
'Cai, Jiwen'
'Cha, John A.'
'Williams, Ian D.'

_publ_section_title
;
 Neutron diffraction studies of the 1:1 and 2:1 cocrystals of
 benzene-1,2,4,5-tetracarboxylic acid and 4,4'-bipyridine
;
_journal_coeditor_code FG1884
_journal_issue 4
_journal_name_full 'Acta Crystallographica Section C'
_journal_page_first o157
_journal_page_last o161
_journal_paper_doi 10.1107/S0108270106004008
_journal_volume 62
_journal_year 2006
_chemical_formula_iupac 'C10 H10 N2 2+ , C10 H4 O8 2- , 1.8H2 O'
_chemical_formula_moiety 'C10 H10 N2 2+ , C10 H4 O8 2- , 1.8H2 O'
_chemical_formula_sum 'C20 H17.6 N2 O9.8'
_chemical_formula_weight 442.40
_chemical_name_systematic
;
4,4'-bipyridinium 2,5-dicarboxybenzene-1,4-dicarboxylate 1.8-hydrate
;
_space_group_IT_number 2
_symmetry_cell_setting triclinic
_symmetry_space_group_name_Hall '-P 1'
_symmetry_space_group_name_H-M 'P -1'
_atom_sites_solution_hydrogens geom
_atom_sites_solution_primary direct
_atom_sites_solution_secondary difmap
_audit_creation_method SHELXL97
_cell_angle_alpha 99.626(3)
_cell_angle_beta 97.726(3)
_cell_angle_gamma 95.515(3)
_cell_formula_units_Z 1
_cell_length_a 3.7747(2)
_cell_length_b 10.8587(5)
_cell_length_c 11.9519(6)
_cell_measurement_reflns_used 1196
_cell_measurement_temperature 215(2)
_cell_measurement_theta_max 55
_cell_measurement_theta_min 5
_cell_volume 475.07(4)
_computing_cell_refinement 'RAFD19 (Filhol, 1998)'
_computing_data_collection 'MAD (Barthelemy <i>et al.</i>,  1984)'
_computing_data_reduction 'RETREAT (Wilkinson <i>et al.</i>,  1988)'
_computing_molecular_graphics 'SHELXTL/PC (Sheldrick, 1999)'
_computing_publication_material 'Please provide missing details and reference'
_computing_structure_refinement 'SHELXL97 (Sheldrick, 1997)'
_computing_structure_solution 'Please provide missing details and reference'
_diffrn_ambient_temperature 215(2)
_diffrn_measured_fraction_theta_full 0.847
_diffrn_measured_fraction_theta_max 0.847
_diffrn_measurement_device_type D19
_diffrn_measurement_method \w
_diffrn_radiation_monochromator Germanium
_diffrn_radiation_probe neutron
_diffrn_radiation_source 'ILL high-flux reactor'
_diffrn_radiation_type neutron
_diffrn_radiation_wavelength 1.302
_diffrn_reflns_av_R_equivalents 0.0174
_diffrn_reflns_av_sigmaI/netI 0.0361
_diffrn_reflns_limit_h_max 4
_diffrn_reflns_limit_h_min -2
_diffrn_reflns_limit_k_max 13
_diffrn_reflns_limit_k_min -13
_diffrn_reflns_limit_l_max 14
_diffrn_reflns_limit_l_min -14
_diffrn_reflns_number 1983
_diffrn_reflns_theta_full 55.04
_diffrn_reflns_theta_max 55.04
_diffrn_reflns_theta_min 3.23
_diffrn_standards_decay_% 0
_diffrn_standards_interval_count 100
_diffrn_standards_number 3
_exptl_absorpt_coefficient_mu 0.159
_exptl_absorpt_correction_T_max 0.9332
_exptl_absorpt_correction_T_min 0.8608
_exptl_absorpt_correction_type integration
_exptl_absorpt_process_details '(D19ABS; Matthewmann <i>et al.</i>,  1982)'
_exptl_crystal_colour Brown
_exptl_crystal_density_diffrn 1.546
_exptl_crystal_density_method 'not measured'
_exptl_crystal_description Needle
_exptl_crystal_F_000 143
_exptl_crystal_size_max 2.0
_exptl_crystal_size_mid 0.8
_exptl_crystal_size_min 0.5
_refine_diff_density_max 0.498
_refine_diff_density_min -0.549
_refine_ls_extinction_method none
_refine_ls_goodness_of_fit_ref 1.055
_refine_ls_hydrogen_treatment mixed
_refine_ls_matrix_type full
_refine_ls_number_parameters 249
_refine_ls_number_reflns 1654
_refine_ls_number_restraints 15
_refine_ls_restrained_S_all 1.049
_refine_ls_R_factor_all 0.0460
_refine_ls_R_factor_gt 0.0362
_refine_ls_shift/su_max 0.001
_refine_ls_shift/su_mean 0.000
_refine_ls_structure_factor_coef Fsqd
_refine_ls_weighting_details 'calc w = 1/[\s^2^(Fo^2^)+(0.0297P)^2^+1.6121P] where P=(Fo^2^+2Fc^2^)/3'
_refine_ls_weighting_scheme calc
_refine_ls_wR_factor_gt 0.0763
_refine_ls_wR_factor_ref 0.0805
_reflns_number_gt 1426
_reflns_number_total 1654
_reflns_threshold_expression I>2\s(I)
_cod_data_source_file fg1884.cif
_cod_data_source_block I
_cod_depositor_comments
;
The following automatic conversions were performed:
'_symmetry_cell_setting' value 'Triclinic' changed to 'triclinic'
according to '/home/saulius/struct/CIF-dictionaries/cif_core.dic'
dictionary named 'cif_core.dic' version 2.4.1 from 2010-06-29.

Automatic conversion script
Id: cif_fix_enum 1527 2010-12-29 10:47:43Z saulius 

The following automatic conversions were performed:

'_symmetry_cell_setting' value 'Triclinic' changed to 'triclinic'
according to /home/saulius/struct/CIF-dictionaries/cif_core.dic
dictionary named 'cif_core.dic' version 2.4.1 from 2010-06-29.

Automatic conversion script
Id: cif_fix_values 1715 2011-07-08 13:25:40Z adriana 
;
_cod_original_formula_sum 'C20 H17.60 N2 O9.80'
_cod_database_code 2015236
_cod_database_fobs_code 2015236

loop_
_symmetry_equiv_pos_as_xyz
'x, y, z'
'-x, -y, -z'

loop_
_atom_site_type_symbol
_atom_site_label
_atom_site_fract_x
_atom_site_fract_y
_atom_site_fract_z
_atom_site_U_iso_or_equiv
_atom_site_adp_type
_atom_site_calc_flag
_atom_site_refinement_flags
_atom_site_occupancy
_atom_site_disorder_assembly
_atom_site_disorder_group
C C1 0.6150(4) 0.56456(12) 0.11500(10) 0.0164(3) Uani d . 1 . .
C C2 0.4123(4) 0.44446(12) 0.09413(10) 0.0164(3) Uani d . 1 . .
C C3 0.3051(4) 0.38473(12) -0.02023(11) 0.0175(3) Uani d . 1 . .
H H3 0.1485(9) 0.2932(3) -0.0368(3) 0.0375(7) Uani d . 1 . .
N N4 -0.1426(3) 0.15994(10) 0.30205(8) 0.0246(3) Uani d . 1 . .
H H4 -0.0268(9) 0.2080(3) 0.2387(3) 0.0398(7) Uani d . 1 . .
C C5 -0.2754(5) 0.03881(14) 0.26964(12) 0.0292(4) Uani d . 1 . .
H H5 -0.2596(14) -0.0042(4) 0.1823(3) 0.0649(13) Uani d . 1 . .
C C6 -0.4220(4) -0.02656(13) 0.34601(11) 0.0251(3) Uani d . 1 . .
H H6 -0.5322(13) -0.1237(3) 0.3151(3) 0.0571(11) Uani d . 1 . .
C C7 -0.4253(3) 0.03444(12) 0.45802(10) 0.0159(3) Uani d . 1 . .
C C8 -0.2813(4) 0.16114(13) 0.48921(12) 0.0244(3) Uani d . 1 . .
H H8 -0.2679(13) 0.2139(3) 0.5753(3) 0.0581(11) Uani d . 1 . .
C C9 -0.1410(4) 0.22175(14) 0.40874(13) 0.0270(3) Uani d . 1 . .
H H9 -0.0234(13) 0.3190(3) 0.4269(3) 0.0566(10) Uani d . 1 . .
C C10 0.7726(4) 0.65000(13) 0.22911(11) 0.0226(3) Uani d . 1 . .
O O11 0.6906(6) 0.62246(19) 0.32496(14) 0.0352(5) Uani d . 1 . .
C C20 0.2856(4) 0.37137(13) 0.18184(11) 0.0215(3) Uani d . 1 . .
H H1 0.5257(12) 0.5354(4) 0.3114(3) 0.0515(10) Uani d . 1 . .
O O12 0.9730(6) 0.74461(18) 0.22906(15) 0.0382(5) Uani d . 1 . .
O O21 0.3310(8) 0.4185(2) 0.28615(15) 0.0484(6) Uani d . 1 . .
O O22 0.1278(6) 0.26288(17) 0.14552(15) 0.0369(5) Uani d . 1 . .
O O1 -0.362(6) 0.0709(18) -0.0183(17) 0.059 Uiso d PD 0.194(11) A 1
H H1A -0.291(8) 0.1570(19) 0.023(2) 0.076 Uiso d PD 0.194(11) A 1
H H1B -0.625(8) 0.054(4) -0.024(4) 0.076 Uiso d PD 0.194(11) A 1
O O2 -0.134(7) 0.0404(14) -0.0196(15) 0.056 Uiso d PD 0.203(9) . 2
H H2A -0.077(7) 0.1259(14) 0.0232(15) 0.048 Uiso d PD 0.203(9) . 2
H H2B 0.067(11) -0.008(3) -0.008(3) 0.059 Uiso d PD 0.203(9) . 2
O O3 0.102(7) 0.0326(12) -0.0046(16) 0.076 Uiso d PD 0.235(10) . 3
H H3A 0.128(6) 0.1195(11) 0.0375(13) 0.050 Uiso d PD 0.235(10) . 3
H H3B -0.150(8) -0.002(3) -0.011(3) 0.076 Uiso d PD 0.235(10) . 3
O O4 -0.538(9) 0.0807(18) -0.0133(18) 0.050 Uiso d PD 0.150(9) B 4
H H4A -0.629(7) 0.1429(19) 0.040(2) 0.050 Uiso d PD 0.150(9) B 4
H H4B -0.598(8) -0.0024(18) 0.007(3) 0.050 Uiso d PD 0.150(9) B 4
O O5 -0.674(11) 0.057(3) -0.008(3) 0.050 Uiso d PD 0.117(11) C 5
H H5A -0.437(13) 0.062(5) -0.033(4) 0.050 Uiso d PD 0.117(11) C 5
H H5B -0.713(15) -0.027(4) 0.013(4) 0.050 Uiso d PD 0.117(11) C 5

loop_
_atom_site_aniso_label
_atom_site_aniso_U_11
_atom_site_aniso_U_22
_atom_site_aniso_U_33
_atom_site_aniso_U_12
_atom_site_aniso_U_13
_atom_site_aniso_U_23
C1 0.0209(6) 0.0154(6) 0.0124(6) -0.0028(5) 0.0039(5) 0.0028(4)
C2 0.0212(6) 0.0153(6) 0.0129(6) -0.0023(5) 0.0043(5) 0.0040(4)
C3 0.0228(7) 0.0157(7) 0.0134(6) -0.0045(6) 0.0046(5) 0.0035(5)
H3 0.0484(18) 0.0269(16) 0.0341(15) -0.0136(14) 0.0077(13) 0.0058(11)
N4 0.0295(5) 0.0267(5) 0.0197(5) -0.0039(4) 0.0068(4) 0.0117(4)
H4 0.0475(18) 0.0404(17) 0.0342(15) -0.0048(14) 0.0102(14) 0.0168(13)
C5 0.0416(9) 0.0287(8) 0.0162(7) -0.0104(7) 0.0094(6) 0.0055(6)
H5 0.103(3) 0.057(2) 0.0312(18) -0.024(2) 0.030(2) 0.0011(15)
C6 0.0375(8) 0.0215(8) 0.0140(6) -0.0098(6) 0.0084(6) 0.0008(5)
H6 0.096(3) 0.0349(19) 0.0337(16) -0.0260(19) 0.0254(18) -0.0049(13)
C7 0.0189(6) 0.0157(6) 0.0130(6) -0.0041(5) 0.0038(5) 0.0048(5)
C8 0.0374(8) 0.0165(6) 0.0186(7) -0.0081(6) 0.0103(6) 0.0030(5)
H8 0.101(3) 0.0343(17) 0.0346(18) -0.0196(19) 0.0258(19) -0.0042(14)
C9 0.0360(8) 0.0205(8) 0.0257(7) -0.0063(6) 0.0105(6) 0.0089(5)
H9 0.089(3) 0.0260(17) 0.052(2) -0.0189(18) 0.019(2) 0.0088(14)
C10 0.0283(7) 0.0212(7) 0.0153(6) -0.0055(6) 0.0023(6) 0.0002(5)
O11 0.0546(12) 0.0329(11) 0.0127(8) -0.0140(10) 0.0065(8) -0.0012(6)
C20 0.0292(7) 0.0203(7) 0.0161(6) -0.0038(6) 0.0072(5) 0.0075(5)
H1 0.080(3) 0.045(2) 0.0244(15) -0.019(2) 0.0095(16) 0.0054(13)
O12 0.0511(12) 0.0319(10) 0.0227(9) -0.0237(9) 0.0025(8) -0.0016(7)
O21 0.0857(17) 0.0384(11) 0.0160(8) -0.0254(11) 0.0142(10) 0.0037(7)
O22 0.0607(13) 0.0261(9) 0.0223(8) -0.0168(9) 0.0127(9) 0.0069(7)

loop_
_atom_type_symbol
_atom_type_description
_atom_type_scat_source
O O 'Sears, V.F. (1992). Neutron News, Vol. 3'
N N 'Sears, V.F. (1992). Neutron News, Vol. 3'
C C 'Sears, V.F. (1992). Neutron News, Vol. 3'
H H 'Sears, V.F. (1992). Neutron News, Vol. 3'

loop_
_geom_angle_atom_site_label_1
_geom_angle_atom_site_label_2
_geom_angle_atom_site_label_3
_geom_angle_site_symmetry_1
_geom_angle_site_symmetry_3
_geom_angle
C3 C1 C2 2_665 . 117.78(11)
C3 C1 C10 2_665 . 112.88(11)
C2 C1 C10 . . 129.34(11)
C3 C2 C1 . . 117.70(11)
C3 C2 C20 . . 114.64(11)
C1 C2 C20 . . 127.65(11)
C1 C3 C2 2_665 . 124.52(12)
C1 C3 H3 2_665 . 117.4(2)
C2 C3 H3 . . 118.1(2)
C5 N4 C9 . . 121.66(11)
C5 N4 H4 . . 118.1(2)
C9 N4 H4 . . 120.2(2)
N4 C5 C6 . . 120.57(13)
N4 C5 H5 . . 116.6(2)
C6 C5 H5 . . 122.8(2)
C5 C6 C7 . . 119.54(12)
C5 C6 H6 . . 117.8(2)
C7 C6 H6 . . 122.6(2)
C6 C7 C8 . . 118.31(11)
C6 C7 C7 . 2_456 120.47(14)
C8 C7 C7 . 2_456 121.21(14)
C9 C8 C7 . . 119.49(12)
C9 C8 H8 . . 118.0(2)
C7 C8 H8 . . 122.5(2)
N4 C9 C8 . . 120.43(12)
N4 C9 H9 . . 116.0(2)
C8 C9 H9 . . 123.6(3)
O12 C10 O11 . . 120.54(15)
O12 C10 C1 . . 119.15(14)
O11 C10 C1 . . 120.31(14)
C10 O11 H1 . . 111.6(2)
O22 C20 O21 . . 121.13(15)
O22 C20 C2 . . 117.40(13)
O21 C20 C2 . . 121.46(14)
C20 O21 H1 . . 113.2(2)
H1A O1 H1B . . 107(2)
H2A O2 H2B . . 111(3)
H3A O3 H3B . . 107.6(15)
H4A O4 H4B . . 108(2)
H5A O5 H5B . . 105(4)

loop_
_geom_bond_atom_site_label_1
_geom_bond_atom_site_label_2
_geom_bond_site_symmetry_2
_geom_bond_distance
C1 C3 2_665 1.3949(18)
C1 C2 . 1.4130(18)
C1 C10 . 1.5256(17)
C2 C3 . 1.3989(18)
C2 C20 . 1.5158(17)
C3 C1 2_665 1.3949(18)
C3 H3 . 1.080(3)
N4 C5 . 1.3349(18)
N4 C9 . 1.3369(19)
N4 H4 . 1.102(3)
C5 C6 . 1.386(2)
C5 H5 . 1.082(4)
C6 C7 . 1.3930(18)
C6 H6 . 1.080(3)
C7 C8 . 1.3991(18)
C7 C7 2_456 1.486(2)
C8 C9 . 1.386(2)
C8 H8 . 1.083(3)
C9 H9 . 1.080(3)
C10 O12 . 1.216(2)
C10 O11 . 1.300(2)
O11 H1 . 1.056(4)
C20 O22 . 1.247(2)
C20 O21 . 1.248(2)
O21 H1 . 1.370(4)
O1 H1A . 0.977(19)
O1 H1B . 0.983(19)
O2 H2A . 0.971(18)
O2 H2B . 0.972(19)
O3 H3A . 0.982(10)
O3 H3B . 0.979(11)
O4 H4A . 0.97(2)
O4 H4B . 0.987(19)
O5 H5A . 0.98(2)
O5 H5B . 0.99(2)

loop_
_geom_hbond_atom_site_label_D
_geom_hbond_atom_site_label_H
_geom_hbond_atom_site_label_A
_geom_hbond_site_symmetry_A
_geom_hbond_distance_DH
_geom_hbond_distance_HA
_geom_hbond_distance_DA
_geom_hbond_angle_DHA
_geom_hbond_publ_flag
O11 H1 O21 . 1.056(4) 1.370(4) 2.423(3) 174.6(4) yes
N4 H4 O22 . 1.102(3) 1.505(3) 2.6047(19) 175.1(3) yes
C6 H6 O12 1_345 1.080(3) 2.252(4) 3.199(2) 145.3(4) yes
C8 H8 O12 2_666 1.083(4) 2.401(4) 3.362(2) 147.2(4) yes
C9 H9 O21 . 1.080(3) 2.592(4) 3.302(2) 122.6(3) yes
O1 H1A O22 . 0.977(19) 2.10(2) 2.919(16) 140(2) yes
O2 H2A O22 . 0.971(18) 1.922(15) 2.851(15) 159(2) yes
O3 H3A O22 . 0.982(10) 1.849(12) 2.809(12) 164.9(17) yes
O4 H4A O22 1_455 0.97(2) 2.031(18) 3.00(2) 174(3) yes
